data_1504809
loop_
_publ_author_name
'Carroll, William R.'
'Pellechia, Perry'
'Shimizu, Ken D.'

_publ_section_title
;
 A rigid molecular balance for measuring face-to-face arene-arene
 interactions.
;
_journal_issue 16
_journal_name_full 'Organic letters'
_journal_page_first 3547
_journal_page_last 3550
_journal_paper_doi 10.1021/ol801286k
_journal_volume 10
_journal_year 2008
_chemical_formula_moiety 'C16 H11 N O3'
_chemical_formula_sum 'C16 H11 N O3'
_chemical_formula_weight 265.26
_chemical_name_systematic
; 
 ? 
;
_space_group_IT_number 14
_symmetry_cell_setting monoclinic
_symmetry_space_group_name_Hall '-P 2yn'
_symmetry_space_group_name_H-M 'P 1 21/n 1'
_atom_sites_solution_hydrogens geom
_atom_sites_solution_primary direct
_atom_sites_solution_secondary difmap
_audit_creation_method SHELXL-97
_cell_angle_alpha 90.00
_cell_angle_beta 101.5730(10)
_cell_angle_gamma 90.00
_cell_formula_units_Z 4
_cell_length_a 12.2428(5)
_cell_length_b 7.1477(3)
_cell_length_c 14.8334(6)
_cell_measurement_reflns_used 6188
_cell_measurement_temperature 150(2)
_cell_measurement_theta_max 27.774
_cell_measurement_theta_min 2.409
_cell_volume 1271.65(9)
_computing_cell_refinement 'SAINT-Plus Version 6.45 (Bruker, 2001)'
_computing_data_collection 'SMART Version 5.625 (Bruker, 2001)'
_computing_data_reduction 'SAINT-Plus Version 6.45 (Bruker, 2001)'
_computing_molecular_graphics various
_computing_publication_material 'SHELXTL Version 6.14 (Bruker, 2000)'
_computing_structure_refinement 'SHELXL-97 (Sheldrick, 1997)'
_computing_structure_solution 'SHELXS-97 (Sheldrick, 1990)'
_diffrn_ambient_temperature 150(2)
_diffrn_measured_fraction_theta_full 0.999
_diffrn_measured_fraction_theta_max 0.999
_diffrn_measurement_device_type 'Bruker SMART APEX CCD diffractometer'
_diffrn_measurement_method 'omega scans'
_diffrn_radiation_monochromator graphite
_diffrn_radiation_source 'fine-focus sealed tube'
_diffrn_radiation_type MoK\a
_diffrn_radiation_wavelength 0.71073
_diffrn_reflns_av_R_equivalents 0.0292
_diffrn_reflns_av_sigmaI/netI 0.0145
_diffrn_reflns_limit_h_max 16
_diffrn_reflns_limit_h_min -16
_diffrn_reflns_limit_k_max 9
_diffrn_reflns_limit_k_min -9
_diffrn_reflns_limit_l_max 19
_diffrn_reflns_limit_l_min -19
_diffrn_reflns_number 26242
_diffrn_reflns_theta_full 27.80
_diffrn_reflns_theta_max 27.80
_diffrn_reflns_theta_min 1.97
_exptl_absorpt_coefficient_mu 0.097
_exptl_absorpt_correction_type none
_exptl_crystal_colour colorless
_exptl_crystal_density_diffrn 1.386
_exptl_crystal_density_meas 0
_exptl_crystal_density_method 'not measured'
_exptl_crystal_description block
_exptl_crystal_F_000 552
_exptl_crystal_size_max 0.38
_exptl_crystal_size_mid 0.35
_exptl_crystal_size_min 0.24
_refine_diff_density_max 0.316
_refine_diff_density_min -0.159
_refine_diff_density_rms 0.041
_refine_ls_extinction_method none
_refine_ls_goodness_of_fit_ref 1.023
_refine_ls_hydrogen_treatment refU
_refine_ls_matrix_type full
_refine_ls_number_parameters 192
_refine_ls_number_reflns 3011
_refine_ls_number_restraints 0
_refine_ls_restrained_S_all 1.023
_refine_ls_R_factor_all 0.0420
_refine_ls_R_factor_gt 0.0383
_refine_ls_shift/su_max 0.000
_refine_ls_shift/su_mean 0.000
_refine_ls_structure_factor_coef Fsqd
_refine_ls_weighting_details 'calc w=1/[\s^2^(Fo^2^)+(0.0548P)^2^+0.3886P] where P=(Fo^2^+2Fc^2^)/3'
_refine_ls_weighting_scheme calc
_refine_ls_wR_factor_gt 0.0988
_refine_ls_wR_factor_ref 0.1021
_reflns_number_gt 2721
_reflns_number_total 3011
_reflns_threshold_expression >2sigma(I)
_cod_data_source_file ol801286k-file005.cif
_cod_data_source_block wc01s
_cod_depositor_comments
;
The following automatic conversions were performed:

'_symmetry_cell_setting' value 'Monoclinic' changed to 'monoclinic'
according to /home/saulius/struct/CIF-dictionaries/cif_core.dic
dictionary named 'cif_core.dic' version 2.4.1 from 2010-06-29.

Automatic conversion script
Id: cif_fix_values 1715 2011-07-08 13:25:40Z adriana 
;
_cod_original_sg_symbol_H-M 'P 21/n'
_cod_database_code 1504809

loop_
_symmetry_equiv_pos_as_xyz
'x, y, z'
'-x+1/2, y+1/2, -z+1/2'
'-x, -y, -z'
'x-1/2, -y-1/2, z-1/2'

loop_
_atom_site_label
_atom_site_type_symbol
_atom_site_fract_x
_atom_site_fract_y
_atom_site_fract_z
_atom_site_U_iso_or_equiv
_atom_site_adp_type
_atom_site_occupancy
_atom_site_symmetry_multiplicity
_atom_site_calc_flag
_atom_site_refinement_flags
C1 C 0.64476(9) 0.16131(16) 0.47057(7) 0.0258(2) Uani 1 1 d .
C2 C 0.59500(9) 0.01086(16) 0.40490(8) 0.0294(2) Uani 1 1 d .
H2 H 0.5341 -0.0672 0.4111 0.040(4) Uiso 1 1 calc R
C3 C 0.65002(9) 0.00470(16) 0.33665(8) 0.0295(2) Uani 1 1 d .
H3 H 0.6347 -0.0784 0.2857 0.043(4) Uiso 1 1 calc R
C4 C 0.73996(9) 0.14897(15) 0.35257(7) 0.0254(2) Uani 1 1 d .
C5 C 0.79686(8) 0.39582(15) 0.47235(7) 0.0237(2) Uani 1 1 d .
C6 C 0.79340(9) 0.56100(16) 0.42245(7) 0.0278(2) Uani 1 1 d .
H6 H 0.7475 0.5698 0.3628 0.031(3) Uiso 1 1 calc R
C7 C 0.85702(10) 0.71268(16) 0.45977(8) 0.0317(3) Uani 1 1 d .
H7 H 0.8562 0.8248 0.4252 0.041(4) Uiso 1 1 calc R
C8 C 0.92210(10) 0.70079(17) 0.54792(9) 0.0325(3) Uani 1 1 d .
H8 H 0.9646 0.8059 0.5739 0.039(4) Uiso 1 1 calc R
C9 C 0.92539(9) 0.53697(17) 0.59795(7) 0.0305(2) Uani 1 1 d .
H9 H 0.9696 0.5301 0.6583 0.037(4) Uiso 1 1 calc R
C10 C 0.86423(9) 0.38274(15) 0.56002(7) 0.0253(2) Uani 1 1 d .
C11 C 0.88264(9) 0.20183(15) 0.69695(7) 0.0269(2) Uani 1 1 d .
C12 C 0.96032(9) 0.07803(16) 0.74483(7) 0.0297(2) Uani 1 1 d .
H12 H 1.0090 0.0107 0.7142 0.032(3) Uiso 1 1 calc R
C13 C 0.96557(10) 0.05423(17) 0.83875(8) 0.0342(3) Uani 1 1 d .
H13 H 1.0173 -0.0320 0.8723 0.045(4) Uiso 1 1 calc R
C14 C 0.89607(11) 0.15506(18) 0.88354(8) 0.0354(3) Uani 1 1 d .
H14 H 0.9003 0.1383 0.9477 0.042(4) Uiso 1 1 calc R
C15 C 0.82039(11) 0.28049(18) 0.83479(8) 0.0351(3) Uani 1 1 d .
H15 H 0.7736 0.3513 0.8659 0.040(4) Uiso 1 1 calc R
C16 C 0.81228(10) 0.30364(17) 0.74047(8) 0.0323(3) Uani 1 1 d .
H16 H 0.7594 0.3878 0.7067 0.042(4) Uiso 1 1 calc R
N1 N 0.73162(7) 0.23952(13) 0.43398(6) 0.0247(2) Uani 1 1 d .
O1 O 0.61852(7) 0.21096(12) 0.54076(5) 0.0330(2) Uani 1 1 d .
O2 O 0.80869(7) 0.18159(12) 0.30636(5) 0.0333(2) Uani 1 1 d .
O3 O 0.87326(7) 0.20962(11) 0.60160(5) 0.0302(2) Uani 1 1 d .

loop_
_atom_site_aniso_label
_atom_site_aniso_U_11
_atom_site_aniso_U_22
_atom_site_aniso_U_33
_atom_site_aniso_U_23
_atom_site_aniso_U_13
_atom_site_aniso_U_12
C1 0.0237(5) 0.0284(5) 0.0249(5) 0.0012(4) 0.0043(4) -0.0001(4)
C2 0.0267(5) 0.0279(5) 0.0326(5) -0.0024(4) 0.0038(4) -0.0018(4)
C3 0.0292(5) 0.0294(5) 0.0279(5) -0.0044(4) 0.0011(4) 0.0011(4)
C4 0.0268(5) 0.0286(5) 0.0199(4) 0.0009(4) 0.0022(4) 0.0037(4)
C5 0.0210(5) 0.0283(5) 0.0218(5) -0.0016(4) 0.0041(4) -0.0004(4)
C6 0.0245(5) 0.0327(6) 0.0259(5) 0.0043(4) 0.0041(4) 0.0025(4)
C7 0.0304(6) 0.0282(6) 0.0376(6) 0.0047(5) 0.0094(5) 0.0009(4)
C8 0.0287(5) 0.0306(6) 0.0385(6) -0.0062(5) 0.0074(5) -0.0047(4)
C9 0.0271(5) 0.0367(6) 0.0259(5) -0.0043(4) 0.0011(4) -0.0007(4)
C10 0.0246(5) 0.0289(5) 0.0223(5) 0.0007(4) 0.0045(4) 0.0023(4)
C11 0.0287(5) 0.0293(5) 0.0209(5) 0.0014(4) 0.0004(4) -0.0029(4)
C12 0.0298(5) 0.0288(5) 0.0285(5) 0.0015(4) 0.0015(4) 0.0001(4)
C13 0.0361(6) 0.0330(6) 0.0291(5) 0.0078(5) -0.0039(4) -0.0048(5)
C14 0.0426(7) 0.0401(7) 0.0220(5) 0.0030(5) 0.0030(5) -0.0132(5)
C15 0.0372(6) 0.0390(7) 0.0308(6) -0.0030(5) 0.0109(5) -0.0054(5)
C16 0.0311(6) 0.0355(6) 0.0290(5) 0.0017(4) 0.0032(4) 0.0027(5)
N1 0.0247(4) 0.0292(5) 0.0197(4) -0.0009(3) 0.0037(3) -0.0022(4)
O1 0.0334(4) 0.0395(5) 0.0284(4) -0.0042(3) 0.0118(3) -0.0049(3)
O2 0.0363(4) 0.0399(5) 0.0259(4) -0.0009(3) 0.0114(3) -0.0012(4)
O3 0.0392(5) 0.0289(4) 0.0206(4) 0.0013(3) 0.0018(3) 0.0033(3)

loop_
_atom_type_symbol
_atom_type_description
_atom_type_scat_dispersion_real
_atom_type_scat_dispersion_imag
_atom_type_scat_source
C C 0.0033 0.0016 'International Tables Vol C Tables 4.2.6.8 and 6.1.1.4'
H H 0.0000 0.0000 'International Tables Vol C Tables 4.2.6.8 and 6.1.1.4'
N N 0.0061 0.0033 'International Tables Vol C Tables 4.2.6.8 and 6.1.1.4'
O O 0.0106 0.0060 'International Tables Vol C Tables 4.2.6.8 and 6.1.1.4'

loop_
_geom_angle_atom_site_label_1
_geom_angle_atom_site_label_2
_geom_angle_atom_site_label_3
_geom_angle
O1 C1 N1 124.88(10)
O1 C1 C2 129.12(10)
N1 C1 C2 106.00(9)
C3 C2 C1 108.57(10)
C3 C2 H2 125.7
C1 C2 H2 125.7
C2 C3 C4 109.17(10)
C2 C3 H3 125.4
C4 C3 H3 125.4
O2 C4 N1 125.62(10)
O2 C4 C3 128.20(10)
N1 C4 C3 106.17(9)
C6 C5 C10 120.14(10)
C6 C5 N1 119.93(9)
C10 C5 N1 119.93(10)
C7 C6 C5 119.86(10)
C7 C6 H6 120.1
C5 C6 H6 120.1
C6 C7 C8 119.90(11)
C6 C7 H7 120.0
C8 C7 H7 120.0
C9 C8 C7 120.40(11)
C9 C8 H8 119.8
C7 C8 H8 119.8
C8 C9 C10 120.01(10)
C8 C9 H9 120.0
C10 C9 H9 120.0
O3 C10 C9 122.97(9)
O3 C10 C5 117.17(10)
C9 C10 C5 119.64(10)
C16 C11 C12 121.64(10)
C16 C11 O3 121.29(10)
C12 C11 O3 116.93(10)
C11 C12 C13 118.68(11)
C11 C12 H12 120.7
C13 C12 H12 120.7
C14 C13 C12 120.53(11)
C14 C13 H13 119.7
C12 C13 H13 119.7
C13 C14 C15 119.90(10)
C13 C14 H14 120.1
C15 C14 H14 120.1
C14 C15 C16 120.47(12)
C14 C15 H15 119.8
C16 C15 H15 119.8
C11 C16 C15 118.76(11)
C11 C16 H16 120.6
C15 C16 H16 120.6
C4 N1 C1 110.09(9)
C4 N1 C5 125.37(9)
C1 N1 C5 124.45(9)
C10 O3 C11 118.18(8)

loop_
_geom_bond_atom_site_label_1
_geom_bond_atom_site_label_2
_geom_bond_distance
C1 O1 1.2030(13)
C1 N1 1.4035(14)
C1 C2 1.4961(15)
C2 C3 1.3245(16)
C2 H2 0.9500
C3 C4 1.4924(16)
C3 H3 0.9500
C4 O2 1.2098(13)
C4 N1 1.3916(13)
C5 C6 1.3896(15)
C5 C10 1.3964(14)
C5 N1 1.4239(14)
C6 C7 1.3841(16)
C6 H6 0.9500
C7 C8 1.3907(17)
C7 H7 0.9500
C8 C9 1.3825(17)
C8 H8 0.9500
C9 C10 1.3869(16)
C9 H9 0.9500
C10 O3 1.3771(13)
C11 C16 1.3826(16)
C11 C12 1.3859(15)
C11 O3 1.3970(12)
C12 C13 1.3922(16)
C12 H12 0.9500
C13 C14 1.3826(19)
C13 H13 0.9500
C14 C15 1.3843(19)
C14 H14 0.9500
C15 C16 1.3925(16)
C15 H15 0.9500
C16 H16 0.9500

loop_
_geom_torsion_atom_site_label_1
_geom_torsion_atom_site_label_2
_geom_torsion_atom_site_label_3
_geom_torsion_atom_site_label_4
_geom_torsion
O1 C1 C2 C3 179.82(12)
N1 C1 C2 C3 0.16(12)
C1 C2 C3 C4 0.34(13)
C2 C3 C4 O2 178.00(11)
C2 C3 C4 N1 -0.73(12)
C10 C5 C6 C7 0.08(16)
N1 C5 C6 C7 -179.87(9)
C5 C6 C7 C8 -1.55(17)
C6 C7 C8 C9 1.27(18)
C7 C8 C9 C10 0.50(17)
C8 C9 C10 O3 172.53(10)
C8 C9 C10 C5 -1.96(16)
C6 C5 C10 O3 -173.13(9)
N1 C5 C10 O3 6.83(14)
C6 C5 C10 C9 1.67(16)
N1 C5 C10 C9 -178.37(9)
C16 C11 C12 C13 1.15(17)
O3 C11 C12 C13 -174.54(10)
C11 C12 C13 C14 -1.27(17)
C12 C13 C14 C15 0.15(18)
C13 C14 C15 C16 1.13(19)
C12 C11 C16 C15 0.09(18)
O3 C11 C16 C15 175.60(11)
C14 C15 C16 C11 -1.24(18)
O2 C4 N1 C1 -177.94(10)
C3 C4 N1 C1 0.83(12)
O2 C4 N1 C5 5.46(17)
C3 C4 N1 C5 -175.77(9)
O1 C1 N1 C4 179.68(11)
C2 C1 N1 C4 -0.64(12)
O1 C1 N1 C5 -3.67(17)
C2 C1 N1 C5 176.00(9)
C6 C5 N1 C4 59.74(14)
C10 C5 N1 C4 -120.22(11)
C6 C5 N1 C1 -116.39(12)
C10 C5 N1 C1 63.65(14)
C9 C10 O3 C11 40.29(15)
C5 C10 O3 C11 -145.10(10)
C16 C11 O3 C10 47.32(15)
C12 C11 O3 C10 -136.97(10)

loop_
_cod_related_entry_id
_cod_related_entry_database
_cod_related_entry_code
1 ChemSpider 2073285
